data_2206473
loop_
_publ_author_name
'Fu, Yun-Long'
'Xu, Zhi-Wei'
'Ren, Jia-Lin'
'Ng, Seik Weng'

_publ_section_title
;
 4,4'-Bipyridinium(2+) hexaaquairon(II) disulfate dihydrate
;
_journal_coeditor_code IS6106
_journal_issue 8
_journal_name_full 'Acta Crystallographica Section E'
_journal_page_first m1639
_journal_page_last m1640
_journal_paper_doi 10.1107/S1600536805023391
_journal_volume 61
_journal_year 2005
_chemical_formula_iupac '(C10 H10 N2) [Fe (H2 O1)6] (S O4)2, 2H2 O'
_chemical_formula_moiety 'C10 H10 N2 2+, H12 Fe O6 2+, 2S O4 2-, 2H2 O'
_chemical_formula_sum 'C10 H26 Fe N2 O16 S2'
_chemical_formula_weight 550.30
_chemical_name_systematic
;
4,4'-Bipyridinium(2+) hexaaquairon(II) disulfate dihydrate
;
_space_group_IT_number 15
_symmetry_cell_setting monoclinic
_symmetry_space_group_name_Hall '-C 2yc'
_symmetry_space_group_name_H-M 'C 1 2/c 1'
_atom_sites_solution_hydrogens difmap
_atom_sites_solution_primary direct
_atom_sites_solution_secondary difmap
_audit_creation_method SHELXL-97
_cell_angle_alpha 90.00
_cell_angle_beta 96.6700(10)
_cell_angle_gamma 90.00
_cell_formula_units_Z 4
_cell_length_a 17.5430(10)
_cell_length_b 9.0676(6)
_cell_length_c 13.7592(9)
_cell_measurement_reflns_used 3298
_cell_measurement_temperature 295(2)
_cell_measurement_theta_max 26.5
_cell_measurement_theta_min 2.4
_cell_volume 2173.9(2)
_computing_cell_refinement 'SAINT (Bruker, 2002)'
_computing_data_collection 'SMART (Bruker, 2002)'
_computing_data_reduction SAINT
_computing_molecular_graphics 'ORTEPII (Johnson, 1976)'
_computing_publication_material SHELXL97
_computing_structure_refinement 'SHELXL97 (Sheldrick, 1997)'
_computing_structure_solution 'SHELXS97 (Sheldrick, 1997)'
_diffrn_ambient_temperature 295(2)
_diffrn_measured_fraction_theta_full 1.00
_diffrn_measured_fraction_theta_max 1.00
_diffrn_measurement_device_type 'Bruker APEX area-detector'
_diffrn_measurement_method '\f and \w'
_diffrn_radiation_monochromator graphite
_diffrn_radiation_source 'fine-focus sealed tube'
_diffrn_radiation_type MoK\a
_diffrn_radiation_wavelength 0.71073
_diffrn_reflns_av_R_equivalents 0.042
_diffrn_reflns_av_sigmaI/netI 0.034
_diffrn_reflns_limit_h_max 22
_diffrn_reflns_limit_h_min -22
_diffrn_reflns_limit_k_max 11
_diffrn_reflns_limit_k_min -11
_diffrn_reflns_limit_l_max 17
_diffrn_reflns_limit_l_min -17
_diffrn_reflns_number 11660
_diffrn_reflns_theta_full 27.5
_diffrn_reflns_theta_max 27.5
_diffrn_reflns_theta_min 2.3
_diffrn_standards_decay_% 0
_diffrn_standards_interval_count 0
_diffrn_standards_interval_time 0
_diffrn_standards_number 0
_exptl_absorpt_coefficient_mu 0.965
_exptl_absorpt_correction_T_max 0.861
_exptl_absorpt_correction_T_min 0.750
_exptl_absorpt_correction_type multi-scan
_exptl_absorpt_process_details '(SADABS; Sheldrick, 1996)'
_exptl_crystal_colour Colorless
_exptl_crystal_density_diffrn 1.681
_exptl_crystal_density_method 'not measured'
_exptl_crystal_description Block
_exptl_crystal_F_000 1144
_exptl_crystal_size_max 0.18
_exptl_crystal_size_mid 0.18
_exptl_crystal_size_min 0.16
_refine_diff_density_max 0.35
_refine_diff_density_min -0.88
_refine_ls_extinction_method none
_refine_ls_goodness_of_fit_ref 1.21
_refine_ls_hydrogen_treatment refall
_refine_ls_matrix_type full
_refine_ls_number_parameters 194
_refine_ls_number_reflns 2482
_refine_ls_number_restraints 17
_refine_ls_restrained_S_all 1.20
_refine_ls_R_factor_all 0.059
_refine_ls_R_factor_gt 0.054
_refine_ls_shift/su_max 0.001
_refine_ls_shift/su_mean 0.000
_refine_ls_structure_factor_coef Fsqd
_refine_ls_weighting_details 'calc w = 1/[\s^2^(Fo^2^)+(0.0639P)^2^+2.4914P] where P = (Fo^2^+2Fc^2^)/3'
_refine_ls_weighting_scheme calc
_refine_ls_wR_factor_gt 0.126
_refine_ls_wR_factor_ref 0.130
_reflns_number_gt 2310
_reflns_number_total 2482
_reflns_threshold_expression I>2\s(I)
_cod_data_source_file is6106.cif
_cod_data_source_block I
_cod_original_sg_symbol_H-M 'C 2/c'
_cod_database_code 2206473
_cod_database_fobs_code 2206473

loop_
_symmetry_equiv_pos_as_xyz
'x, y, z'
'x, -y, z+1/2'
'x+1/2, y+1/2, z'
'x+1/2, -y+1/2, z+1/2'
'-x, -y, -z'
'-x, y, -z-1/2'
'-x+1/2, -y+1/2, -z'
'-x+1/2, y+1/2, -z-1/2'

loop_
_atom_site_label
_atom_site_fract_x
_atom_site_fract_y
_atom_site_fract_z
_atom_site_U_iso_or_equiv
_atom_site_adp_type
_atom_site_calc_flag
_atom_site_refinement_flags
_atom_site_occupancy
_atom_site_type_symbol
Fe1 0.2500 0.7500 0.5000 0.0252(2) Uani d S 1 Fe
S1 0.33598(4) 0.29023(8) 0.66964(5) 0.0232(2) Uani d . 1 S
O1 0.30520(10) 0.1908(3) 0.5897(2) 0.0360(5) Uani d . 1 O
O2 0.39040(10) 0.3930(2) 0.6314(2) 0.0350(5) Uani d . 1 O
O3 0.27250(10) 0.3738(3) 0.7038(2) 0.0418(6) Uani d . 1 O
O4 0.37440(10) 0.2023(3) 0.7500(2) 0.0383(5) Uani d . 1 O
O1w 0.21110(10) 0.6116(2) 0.6070(2) 0.0336(5) Uani d D 1 O
O2w 0.2182(2) 0.6009(3) 0.3853(2) 0.0605(8) Uani d D 1 O
O3w 0.3608(2) 0.6520(3) 0.5282(2) 0.0595(8) Uani d D 1 O
O4w 0.5302(2) 0.2785(4) 0.5877(2) 0.0525(7) Uani d D 1 O
N1 0.3795(2) 0.2184(4) 0.4311(2) 0.0397(7) Uani d D 1 N
C1 0.3814(2) 0.3373(4) 0.3754(3) 0.0427(8) Uani d D 1 C
C2 0.4291(2) 0.3422(4) 0.3032(2) 0.0372(7) Uani d D 1 C
C3 0.4743(2) 0.2201(3) 0.2891(2) 0.0284(6) Uani d . 1 C
C4 0.4706(2) 0.0980(4) 0.3487(2) 0.0340(7) Uani d D 1 C
C5 0.4233(2) 0.1006(4) 0.4209(2) 0.0393(8) Uani d D 1 C
H1 0.347(2) 0.410(3) 0.394(3) 0.050(10) Uiso d D 1 H
H2 0.429(2) 0.424(3) 0.260(2) 0.050(10) Uiso d D 1 H
H4 0.501(2) 0.014(3) 0.340(3) 0.040(10) Uiso d D 1 H
H5 0.422(2) 0.018(3) 0.463(2) 0.050(10) Uiso d D 1 H
H1w1 0.237(2) 0.536(3) 0.630(3) 0.070(10) Uiso d D 1 H
H1w2 0.184(2) 0.642(4) 0.651(2) 0.050(10) Uiso d D 1 H
H2w1 0.209(2) 0.511(2) 0.394(2) 0.05(12) Uiso d D 1 H
H2w2 0.235(2) 0.612(4) 0.330(2) 0.070(10) Uiso d D 1 H
H3w1 0.371(3) 0.577(4) 0.564(3) 0.11(2) Uiso d D 1 H
H3w2 0.398(2) 0.667(4) 0.495(3) 0.060(10) Uiso d D 1 H
H4w1 0.490(2) 0.325(5) 0.597(3) 0.070(10) Uiso d D 1 H
H4w2 0.559(2) 0.268(4) 0.641(2) 0.06(2) Uiso d D 1 H
H1n 0.347(3) 0.212(6) 0.473(3) 0.10(2) Uiso d D 1 H

loop_
_atom_site_aniso_label
_atom_site_aniso_U_11
_atom_site_aniso_U_22
_atom_site_aniso_U_33
_atom_site_aniso_U_12
_atom_site_aniso_U_13
_atom_site_aniso_U_23
Fe1 0.0327(3) 0.0224(3) 0.0220(3) 0.0016(2) 0.0096(2) -0.0006(2)
S1 0.0266(4) 0.0250(3) 0.0188(3) 0.0009(3) 0.0054(2) 0.0021(2)
O1 0.0450(10) 0.0380(10) 0.0260(10) -0.0100(10) 0.0100(10) -0.0020(10)
O2 0.0340(10) 0.0320(10) 0.0400(10) -0.0040(10) 0.0100(10) 0.0050(10)
O3 0.0460(10) 0.0460(10) 0.0370(10) 0.0140(10) 0.0210(10) 0.0060(10)
O4 0.0380(10) 0.0450(10) 0.0310(10) 0.0020(10) 0.0000(10) 0.0120(10)
O1w 0.0410(10) 0.0300(10) 0.0320(10) 0.0050(10) 0.0170(10) 0.0060(10)
O2w 0.118(3) 0.0350(10) 0.0320(10) -0.027(2) 0.027(2) -0.0090(10)
O3w 0.043(2) 0.065(2) 0.076(2) 0.0220(10) 0.0300(10) 0.038(2)
O4w 0.0340(10) 0.085(2) 0.040(2) 0.0120(10) 0.0080(10) 0.0090(10)
N1 0.035(2) 0.061(2) 0.0260(10) -0.0140(10) 0.0110(10) -0.0090(10)
C1 0.041(2) 0.049(2) 0.040(2) 0.004(2) 0.015(2) -0.006(2)
C2 0.046(2) 0.036(2) 0.033(2) 0.0050(10) 0.0170(10) 0.0020(10)
C3 0.030(2) 0.032(2) 0.0240(10) -0.0040(10) 0.0070(10) -0.0010(10)
C4 0.038(2) 0.032(2) 0.033(2) -0.0030(10) 0.0070(10) 0.0030(10)
C5 0.043(2) 0.046(2) 0.029(2) -0.016(2) 0.0060(10) 0.0050(10)

loop_
_atom_type_symbol
_atom_type_description
_atom_type_scat_dispersion_real
_atom_type_scat_dispersion_imag
_atom_type_scat_source
C C 0.0033 0.0016 'International Tables Vol C Tables 4.2.6.8 and 6.1.1.4'
H H 0.0000 0.0000 'International Tables Vol C Tables 4.2.6.8 and 6.1.1.4'
N N 0.0061 0.0033 'International Tables Vol C Tables 4.2.6.8 and 6.1.1.4'
O O 0.0106 0.0060 'International Tables Vol C Tables 4.2.6.8 and 6.1.1.4'
S S 0.1246 0.1234 'International Tables Vol C Tables 4.2.6.8 and 6.1.1.4'
Fe Fe 0.3463 0.8444 'International Tables Vol C Tables 4.2.6.8 and 6.1.1.4'

loop_
_geom_angle_atom_site_label_1
_geom_angle_atom_site_label_2
_geom_angle_atom_site_label_3
_geom_angle_site_symmetry_1
_geom_angle_site_symmetry_3
_geom_angle
_geom_angle_publ_flag
O1w Fe1 O1w . 7_566 180 no
O1w Fe1 O2w . . 93.60(10) yes
O1w Fe1 O2w . 7_566 86.40(10) yes
O1w Fe1 O3w . . 89.20(10) yes
O1w Fe1 O3w . 7_566 90.80(10) yes
O1w Fe1 O2w 7_566 . 86.40(10) no
O2w Fe1 O1w 7_566 7_566 93.60(10) no
O1w Fe1 O3w 7_566 . 90.80(10) no
O1w Fe1 O3w 7_566 7_566 89.20(10) no
O2w Fe1 O2w . 7_566 180 no
O2w Fe1 O3w . . 91.50(10) yes
O2w Fe1 O3w . 7_566 88.60(10) yes
O2w Fe1 O3w 7_566 7_566 91.50(10) no
O2w Fe1 O3w 7_566 . 88.60(10) no
O3w Fe1 O3w . 7_566 180 no
O4 S1 O3 . . 109.90(10) no
O4 S1 O2 . . 110.70(10) no
O3 S1 O2 . . 109.60(10) no
O4 S1 O1 . . 109.10(10) no
O3 S1 O1 . . 109.20(10) no
O2 S1 O1 . . 108.40(10) no
C1 N1 C5 . . 122.5(3) no
N1 C1 C2 . . 120.2(3) no
C1 C2 C3 . . 118.8(3) no
C4 C3 C2 . . 119.2(3) no
C4 C3 C3 . 6_656 120.3(2) no
C2 C3 C3 . 6_656 120.5(2) no
C5 C4 C3 . . 119.4(3) no
N1 C5 C4 . . 119.8(3) no
Fe1 O1w H1w1 . . 122(2) no
Fe1 O1w H1w2 . . 123(2) no
H1w1 O1w H1w2 . . 108(2) no
Fe1 O2w H2w1 . . 124(2) no
Fe1 O2w H2w2 . . 120(3) no
H2w1 O2w H2w2 . . 110(2) no
Fe1 O3w H3w1 . . 124(3) no
Fe1 O3w H3w2 . . 125(3) no
H3w1 O3w H3w2 . . 109(2) no
H4w1 O4w H4w2 . . 110(2) no
C1 N1 H1n . . 120(4) no
C5 N1 H1n . . 117(4) no
N1 C1 H1 . . 111(2) no
C2 C1 H1 . . 129(2) no
C1 C2 H2 . . 121(2) no
C3 C2 H2 . . 120(2) no
C5 C4 H4 . . 121(2) no
C3 C4 H4 . . 120(2) no
N1 C5 H5 . . 121(2) no
C4 C5 H5 . . 120(2) no

loop_
_geom_bond_atom_site_label_1
_geom_bond_atom_site_label_2
_geom_bond_site_symmetry_2
_geom_bond_distance
_geom_bond_publ_flag
Fe1 O1w . 2.107(2) yes
Fe1 O1w 7_566 2.107(2) no
Fe1 O2w . 2.103(2) yes
Fe1 O2w 7_566 2.103(2) no
Fe1 O3w . 2.132(2) yes
Fe1 O3w 7_566 2.132(2) no
S1 O4 . 1.463(2) no
S1 O3 . 1.469(2) no
S1 O2 . 1.474(2) no
S1 O1 . 1.475(2) no
N1 C1 . 1.326(5) no
N1 C5 . 1.333(5) no
C1 C2 . 1.371(4) no
C2 C3 . 1.389(4) no
C3 C4 . 1.384(4) no
C3 C3 6_656 1.481(5) no
C4 C5 . 1.367(4) no
O1w H1w1 . 0.860(10) no
O1w H1w2 . 0.850(10) no
O2w H2w1 . 0.850(10) no
O2w H2w2 . 0.850(10) no
O3w H3w1 . 0.850(10) no
O3w H3w2 . 0.850(10) no
O4w H4w1 . 0.850(10) no
O4w H4w2 . 0.850(10) no
N1 H1n . 0.850(10) no
C1 H1 . 0.950(10) no
C2 H2 . 0.950(10) no
C4 H4 . 0.950(10) no
C5 H5 . 0.950(10) no

loop_
_geom_hbond_atom_site_label_D
_geom_hbond_atom_site_label_H
_geom_hbond_atom_site_label_A
_geom_hbond_site_symmetry_A
_geom_hbond_distance_DH
_geom_hbond_distance_HA
_geom_hbond_distance_DA
_geom_hbond_angle_DHA
_geom_hbond_publ_flag
O1w H1w1 O3 . 0.860(10) 1.86(2) 2.692(3) 164(3) yes
O1w H1w2 O4 8_557 0.850(10) 1.880(10) 2.736(3) 178(3) yes
O2w H2w1 O1 7_556 0.850(10) 1.860(10) 2.705(3) 176(4) yes
O2w H2w2 O3 2_564 0.850(10) 1.930(10) 2.783(3) 177(3) yes
O3w H3w1 O2 . 0.850(10) 1.920(10) 2.762(3) 173(6) yes
O3w H3w2 O4w 5_666 0.850(10) 1.860(10) 2.703(4) 172(4) yes
O4w H4w1 O2 . 0.850(10) 1.96(2) 2.792(3) 168(5) yes
O4w H4w2 O4 6_657 0.850(10) 1.890(10) 2.720(3) 168(4) yes
N1 H1n O1 . 0.850(10) 1.86(2) 2.680(3) 162(6) yes

loop_
_geom_torsion_atom_site_label_1
_geom_torsion_atom_site_label_2
_geom_torsion_atom_site_label_3
_geom_torsion_atom_site_label_4
_geom_torsion_site_symmetry_1
_geom_torsion_site_symmetry_4
_geom_torsion
_geom_torsion_publ_flag
C5 N1 C1 C2 . . 0.5(5) no
N1 C1 C2 C3 . . 0.9(5) no
C1 C2 C3 C4 . . -0.8(5) no
C1 C2 C3 C3 . 6_656 179.0(4) no
C2 C3 C4 C5 . . -0.7(5) no
C3 C3 C4 C5 6_656 . 179.5(3) no
C1 N1 C5 C4 . . -2.1(5) no
C3 C4 C5 N1 . . 2.1(5) no
